data_1539574
loop_
_publ_author_name
'von Batchelder, F.W.'
'Raeuchle, R.F.'

_publ_section_title
;
 Lattice constants and Brillouin zone overlap in dilute magnesium alloys
;
_journal_name_full 'Physical Review (1,1893-132,1963/141,1966-188,1969)'
_journal_page_first 59
_journal_page_last 61
_journal_volume 105
_journal_year 1957
_chemical_formula_sum 'In0.212 Mg1.788'
_chemical_name_systematic '(In Mg9)0.2'
_space_group_IT_number 194
_symmetry_space_group_name_Hall '-P 6c 2c'
_symmetry_space_group_name_H-M 'P 63/m m c'
_cell_angle_alpha 90
_cell_angle_beta 90
_cell_angle_gamma 120
_cell_formula_units_Z 1
_cell_length_a 3.1962
_cell_length_b 3.1962
_cell_length_c 5.2146
_cell_volume 46.134
_citation_journal_id_ASTM PHRVAO
_cod_data_source_file vonBatchelder_PHRVAO_1957_231.cif
_cod_data_source_block In0.212Mg1.788
_cod_original_cell_volume 46.13383
_cod_database_code 1539574

loop_
_symmetry_equiv_pos_as_xyz
x,y,z
x-y,x,z+1/2
-y,x-y,z
-x,-y,z+1/2
-x+y,-x,z
y,-x+y,z+1/2
-y,-x,-z+1/2
x-y,-y,-z
x,x-y,-z+1/2
y,x,-z
-x+y,y,-z+1/2
-x,-x+y,-z
-x,-y,-z
-x+y,-x,-z-1/2
y,-x+y,-z
x,y,-z-1/2
x-y,x,-z
-y,x-y,-z-1/2
y,x,z-1/2
-x+y,y,z
-x,-x+y,z-1/2
-y,-x,z
x-y,-y,z-1/2
x,x-y,z

loop_
_atom_site_label
_atom_site_type_symbol
_atom_site_fract_x
_atom_site_fract_y
_atom_site_fract_z
_atom_site_occupancy
_atom_site_U_iso_or_equiv
Mg1 Mg 0.3333 0.6667 0.25 0.894 0.0
In1 In 0.3333 0.6667 0.25 0.106 0.0
